data_7036448
loop_
_publ_author_name
'Smolko, L.'
'\<Cern\'ak, J'
'Du\<sek, M'
'Miklovi\<c, J'
'Titi\<s, J'
'Bo\<ca, R'

_publ_section_title
;
 Three tetracoordinate Co(ii) complexes [Co(biq)X2] (X = Cl, Br, I) with
 easy-plane magnetic anisotropy as field-induced single-molecule magnets.
;
_journal_issue 40
_journal_name_full 'Dalton transactions (Cambridge, England : 2003)'
_journal_page_first 17565
_journal_page_last 17571
_journal_paper_doi 10.1039/c5dt02827b
_journal_volume 44
_journal_year 2015
_chemical_formula_moiety '[Co Br2 (C18 H12 N2)]'
_chemical_formula_sum 'C18 H12 Br2 Co N2'
_chemical_formula_weight 475
_chemical_name_systematic (2,2'-Biquinoline)-dibromido-cobalt(II)
_space_group_IT_number 14
_symmetry_cell_setting monoclinic
_symmetry_Int_Tables_number 14
_symmetry_space_group_name_Hall '-P 2ybc'
_symmetry_space_group_name_H-M 'P 1 21/c 1'
_audit_update_record
;
2015-02-26 deposited with the CCDC.
2015-09-08 downloaded from the CCDC.
;
_cell_angle_alpha 90
_cell_angle_beta 102.812(2)
_cell_angle_gamma 90
_cell_formula_units_Z 4
_cell_length_a 7.7948(2)
_cell_length_b 12.3160(3)
_cell_length_c 17.2656(4)
_cell_measurement_reflns_used 11543
_cell_measurement_temperature 119.99(10)
_cell_measurement_theta_max 66.72
_cell_measurement_theta_min 4.41
_cell_volume 1616.24(7)
_computing_cell_refinement
;
CrysAlisPro, Agilent Technologies,
Version 1.171.37.34 (release 22-05-2014 CrysAlis171 .NET)
(compiled May 22 2014,16:03:01)
;
_computing_data_collection
;
CrysAlisPro, Agilent Technologies,
Version 1.171.37.34 (release 22-05-2014 CrysAlis171 .NET)
(compiled May 22 2014,16:03:01)
;
_computing_data_reduction
;
CrysAlisPro, Agilent Technologies,
Version 1.171.37.34 (release 22-05-2014 CrysAlis171 .NET)
(compiled May 22 2014,16:03:01)
;
_diffrn_ambient_temperature 119.99
_diffrn_detector 'CCD plate'
_diffrn_detector_area_resol_mean 5.1873
_diffrn_measured_fraction_theta_full 0.99
_diffrn_measured_fraction_theta_max 0.99
_diffrn_measurement_device 'four-circle diffractometer'
_diffrn_measurement_device_type 'Xcalibur, Atlas, Gemini ultra'
_diffrn_measurement_method '\w scans'
_diffrn_radiation_monochromator mirror
_diffrn_radiation_probe x-ray
_diffrn_radiation_source 'X-ray tube'
_diffrn_radiation_type 'Cu K\a'
_diffrn_radiation_wavelength 1.54184
_diffrn_reflns_av_R_equivalents 0.0427
_diffrn_reflns_av_unetI/netI 0.0294
_diffrn_reflns_limit_h_max 9
_diffrn_reflns_limit_h_min -9
_diffrn_reflns_limit_k_max 13
_diffrn_reflns_limit_k_min -14
_diffrn_reflns_limit_l_max 20
_diffrn_reflns_limit_l_min -20
_diffrn_reflns_number 19218
_diffrn_reflns_theta_full 66.9
_diffrn_reflns_theta_max 66.9
_diffrn_reflns_theta_min 4.45
_diffrn_source 'sealed X-ray tube'
_exptl_absorpt_coefficient_mu 14.1
_exptl_absorpt_correction_T_max 0.5892
_exptl_absorpt_correction_T_min 0.098
_exptl_absorpt_correction_type gaussian
_exptl_absorpt_process_details Jana2006
_exptl_crystal_colour blue-green
_exptl_crystal_density_diffrn 1.9523
_exptl_crystal_description plate
_exptl_crystal_F_000 924
_exptl_crystal_preparation 'Magnetic properties'
_exptl_crystal_size_max 0.646
_exptl_crystal_size_mid 0.067
_exptl_crystal_size_min 0.044
_refine_ls_extinction_method none
_refine_ls_goodness_of_fit_gt 1.09
_refine_ls_goodness_of_fit_ref 1.10
_refine_ls_hydrogen_treatment constr
_refine_ls_number_constraints 48
_refine_ls_number_parameters 208
_refine_ls_number_reflns 2870
_refine_ls_number_restraints 0
_refine_ls_R_factor_all 0.0226
_refine_ls_R_factor_gt 0.0202
_refine_ls_shift/su_max 0.0094
_refine_ls_shift/su_mean 0.0009
_refine_ls_structure_factor_coef F
_refine_ls_weighting_details w=1/(\s^2^(F)+0.0001F^2^)
_refine_ls_weighting_scheme sigma
_refine_ls_wR_factor_gt 0.0247
_refine_ls_wR_factor_ref 0.0258
_reflns_number_gt 2668
_reflns_number_total 2870
_reflns_threshold_expression I>3\s(I)
_cod_data_source_file c5dt02827b2.cif
_cod_data_source_block I
_cod_depositor_comments
;
The following automatic conversions were performed:

'_diffrn_radiation_probe' value 'X-ray' changed to 'x-ray' according
to
/usr/data/users/saulius/crontab/automatic-downloads/rss-feeds/RSC/lib/dictionaries/cif_core.dic
dictionary named 'cif_core.dic' version 2.4.2 from 2011-04-26.

'_exptl_absorpt_correction_type' value 'Gaussian' changed to
'gaussian' according to
/usr/data/users/saulius/crontab/automatic-downloads/rss-feeds/RSC/lib/dictionaries/cif_core.dic
dictionary named 'cif_core.dic' version 2.4.2 from 2011-04-26.

Automatic conversion script
Id: cif_fix_values 3271 2015-04-21 07:52:19Z andrius 

 Adding full bibliography for 7036448--7036450.cif.
;
_cod_original_sg_symbol_Hall '-P 2ycb'
_cod_original_formula_sum 'C18 H12 Br2 Co1 N2'
_cod_database_code 7036448

loop_
_space_group_symop_id
_space_group_symop_operation_xyz
1 x,y,z
2 -x,y+1/2,-z+1/2
3 -x,-y,-z
4 x,-y+1/2,z+1/2

loop_
_atom_site_label
_atom_site_type_symbol
_atom_site_fract_x
_atom_site_fract_y
_atom_site_fract_z
_atom_site_adp_type
_atom_site_U_iso_or_equiv
_atom_site_site_symmetry_multiplicity
_atom_site_occupancy
_atom_site_calc_flag
Br1 Br 0.21467(3) 0.30103(2) 0.176767(15) Uani 0.02455(9) 4 1 d
Br2 Br 0.68846(3) 0.15528(2) 0.242074(14) Uani 0.02453(9) 4 1 d
Co1 Co 0.46760(5) 0.22933(3) 0.14097(2) Uani 0.01641(13) 4 1 d
N1 N 0.5671(2) 0.32482(17) 0.06580(11) Uani 0.0153(6) 4 1 d
N2 N 0.3895(2) 0.13857(17) 0.04066(11) Uani 0.0156(6) 4 1 d
C19 C 0.6752(3) 0.4135(2) 0.08439(14) Uani 0.0168(8) 4 1 d
C15 C 0.8450(3) 0.5631(2) 0.04606(15) Uani 0.0222(8) 4 1 d
C29 C 0.3014(3) 0.0421(2) 0.03330(14) Uani 0.0166(7) 4 1 d
C18 C 0.7260(3) 0.4484(2) 0.16438(14) Uani 0.0209(8) 4 1 d
C24 C 0.2242(3) -0.0011(2) -0.04241(14) Uani 0.0178(8) 4 1 d
C13 C 0.6786(3) 0.4358(2) -0.05489(14) Uani 0.0182(8) 4 1 d
C14 C 0.7354(3) 0.4715(2) 0.02434(14) Uani 0.0178(8) 4 1 d
C21 C 0.4090(3) 0.1919(2) -0.02406(13) Uani 0.0159(7) 4 1 d
C26 C 0.1189(3) -0.1546(2) 0.02032(16) Uani 0.0235(9) 4 1 d
C16 C 0.8934(3) 0.5950(2) 0.12355(16) Uani 0.0244(9) 4 1 d
C12 C 0.5710(3) 0.3474(2) -0.07184(14) Uani 0.0177(8) 4 1 d
C17 C 0.8327(3) 0.5369(2) 0.18318(15) Uani 0.0258(9) 4 1 d
C28 C 0.2861(3) -0.0154(2) 0.10272(14) Uani 0.0201(8) 4 1 d
C11 C 0.5173(3) 0.2924(2) -0.00977(13) Uani 0.0163(7) 4 1 d
C22 C 0.3339(3) 0.1542(2) -0.10100(14) Uani 0.0198(8) 4 1 d
C23 C 0.2413(3) 0.0592(2) -0.10977(14) Uani 0.0204(8) 4 1 d
C25 C 0.1330(3) -0.1013(2) -0.04714(15) Uani 0.0218(8) 4 1 d
C27 C 0.1972(3) -0.1116(2) 0.09603(15) Uani 0.0227(8) 4 1 d
H1c12 H 0.532318 0.323042 -0.125697 Uiso 0.0213 4 1 d
H1c13 H 0.715669 0.473663 -0.09694 Uiso 0.0218 4 1 d
H1c15 H 0.885762 0.603222 0.005943 Uiso 0.0267 4 1 d
H1c16 H 0.96874 0.656844 0.137732 Uiso 0.0293 4 1 d
H1c17 H 0.867103 0.560157 0.237494 Uiso 0.031 4 1 d
H1c18 H 0.685498 0.409999 0.205292 Uiso 0.025 4 1 d
H1c23 H 0.187649 0.033379 -0.161972 Uiso 0.0244 4 1 d
H1c22 H 0.347506 0.194732 -0.146745 Uiso 0.0237 4 1 d
H1c25 H 0.080893 -0.131729 -0.098117 Uiso 0.0261 4 1 d
H1c26 H 0.055353 -0.221913 0.016524 Uiso 0.0282 4 1 d
H1c27 H 0.187677 -0.150574 0.143058 Uiso 0.0272 4 1 d
H1c28 H 0.338095 0.013405 0.154252 Uiso 0.0242 4 1 d

loop_
_atom_site_aniso_label
_atom_site_aniso_type_symbol
_atom_site_aniso_U_11
_atom_site_aniso_U_22
_atom_site_aniso_U_33
_atom_site_aniso_U_12
_atom_site_aniso_U_13
_atom_site_aniso_U_23
Br1 Br 0.02564(14) 0.02770(18) 0.02286(14) 0.00187(10) 0.01087(10) -0.00195(10)
Br2 Br 0.02991(15) 0.02809(18) 0.01485(13) 0.00656(10) 0.00336(10) 0.00030(10)
Co1 Co 0.0202(2) 0.0171(2) 0.01269(19) -0.00079(15) 0.00540(15) 0.00037(15)
N1 N 0.0169(9) 0.0136(12) 0.0155(9) 0.0005(8) 0.0040(7) -0.0002(8)
N2 N 0.0167(9) 0.0153(12) 0.0155(9) 0.0021(8) 0.0051(7) 0.0006(8)
C19 C 0.0141(11) 0.0151(14) 0.0215(12) 0.0027(9) 0.0047(9) -0.0007(9)
C15 C 0.0171(12) 0.0195(15) 0.0316(14) 0.0011(10) 0.0084(10) 0.0026(11)
C29 C 0.0142(11) 0.0128(14) 0.0231(12) 0.0029(9) 0.0050(9) -0.0007(9)
C18 C 0.0246(13) 0.0178(15) 0.0194(12) -0.0012(10) 0.0033(10) -0.0003(10)
C24 C 0.0154(11) 0.0167(15) 0.0222(12) 0.0045(9) 0.0061(9) -0.0030(10)
C13 C 0.0204(12) 0.0154(14) 0.0218(12) 0.0035(9) 0.0114(10) 0.0034(10)
C14 C 0.0162(11) 0.0131(14) 0.0254(12) 0.0029(9) 0.0076(9) 0.0012(10)
C21 C 0.0154(11) 0.0164(14) 0.0173(11) 0.0036(9) 0.0065(9) -0.0009(9)
C26 C 0.0181(12) 0.0154(15) 0.0376(15) 0.0011(9) 0.0073(11) -0.0001(11)
C16 C 0.0179(12) 0.0196(16) 0.0338(14) -0.0040(10) 0.0015(10) -0.0014(11)
C12 C 0.0223(12) 0.0146(14) 0.0183(12) 0.0037(9) 0.0088(10) 0.0007(9)
C17 C 0.0257(13) 0.0265(17) 0.0223(13) -0.0016(11) -0.0011(10) -0.0024(11)
C28 C 0.0182(12) 0.0214(15) 0.0212(12) 0.0023(9) 0.0053(10) 0.0019(10)
C11 C 0.0166(11) 0.0160(14) 0.0172(11) 0.0045(9) 0.0055(9) 0.0005(9)
C22 C 0.0227(12) 0.0215(15) 0.0161(12) 0.0024(10) 0.0064(10) -0.0010(9)
C23 C 0.0207(12) 0.0223(16) 0.0177(12) 0.0027(10) 0.0034(9) -0.0054(10)
C25 C 0.0176(12) 0.0174(15) 0.0301(14) 0.0002(9) 0.0047(10) -0.0071(10)
C27 C 0.0201(12) 0.0192(15) 0.0307(14) 0.0015(10) 0.0096(10) 0.0061(11)

loop_
_atom_type_symbol
_atom_type_scat_dispersion_real
_atom_type_scat_dispersion_imag
_atom_type_scat_source
C 0.0181 0.0091 'International Tables Vol C tables 4.2.6.8 and 6.1.1.1'
H 0.0000 0.0000 'International Tables Vol C tables 4.2.6.8 and 6.1.1.1'
Br -0.6763 1.2805 'International Tables Vol C tables 4.2.6.8 and 6.1.1.1'
Co -2.3653 3.6143 'International Tables Vol C tables 4.2.6.8 and 6.1.1.1'
N 0.0311 0.0180 'International Tables Vol C tables 4.2.6.8 and 6.1.1.1'

loop_
_exptl_crystal_face_index_h
_exptl_crystal_face_index_k
_exptl_crystal_face_index_l
_exptl_crystal_face_perp_dist
-4 0 8 0.0278
4 0 -8 0.0278
0 -8 0 0.323
0 8 0 0.323
-1 0 11 0.0333
1 0 -11 0.0333
5 0 2 0.0246
-5 0 -2 0.0197

loop_
_geom_angle_atom_site_label_1
_geom_angle_atom_site_label_2
_geom_angle_atom_site_label_3
_geom_angle
Co1 Br1 N2 32.68(3)
Br1 Co1 Br2 117.864(18)
Br1 Co1 N1 114.21(6)
Br1 Co1 N2 108.53(6)
Br2 Co1 N1 112.30(5)
Br2 Co1 N2 116.78(6)
N1 Co1 N2 81.88(8)
Co1 N1 C19 127.82(16)
Co1 N1 C11 112.42(16)
C19 N1 C11 119.8(2)
Br1 N2 Co1 38.79(4)
Br1 N2 C29 106.93(15)
Br1 N2 C21 113.93(15)
Co1 N2 C29 127.33(16)
Co1 N2 C21 111.95(16)
C29 N2 C21 119.97(19)
N1 C19 C18 119.6(2)
N1 C19 C14 120.9(2)
C18 C19 C14 119.5(2)
C14 C15 C16 120.5(2)
C14 C15 H1c15 119.73
C16 C15 H1c15 119.73
N2 C29 C24 121.0(2)
N2 C29 C28 119.4(2)
C24 C29 C28 119.6(2)
C19 C18 C17 119.9(2)
C19 C18 H1c18 120.06
C17 C18 H1c18 120.06
C29 C24 C23 117.7(2)
C29 C24 C25 119.0(2)
C23 C24 C25 123.3(2)
C14 C13 C12 120.1(2)
C14 C13 H1c13 119.93
C12 C13 H1c13 119.93
C19 C14 C15 119.0(2)
C19 C14 C13 117.8(2)
C15 C14 C13 123.1(2)
N2 C21 C11 115.90(19)
N2 C21 C22 121.8(2)
C11 C21 C22 122.3(2)
C25 C26 C27 120.6(2)
C25 C26 H1c26 119.72
C27 C26 H1c26 119.72
C15 C16 C17 120.2(2)
C15 C16 H1c16 119.9
C17 C16 H1c16 119.9
C13 C12 C11 119.5(2)
C13 C12 H1c12 120.24
C11 C12 H1c12 120.24
C18 C17 C16 120.9(2)
C18 C17 H1c17 119.56
C16 C17 H1c17 119.56
C29 C28 C27 119.8(2)
C29 C28 H1c28 120.08
C27 C28 H1c28 120.08
N1 C11 C21 116.2(2)
N1 C11 C12 121.8(2)
C21 C11 C12 121.9(2)
C21 C22 C23 119.1(2)
C21 C22 H1c22 120.43
C23 C22 H1c22 120.43
C24 C23 C22 120.3(2)
C24 C23 H1c23 119.87
C22 C23 H1c23 119.87
C24 C25 C26 120.3(2)
C24 C25 H1c25 119.84
C26 C25 H1c25 119.84
C26 C27 C28 120.6(2)
C26 C27 H1c27 119.68
C28 C27 H1c27 119.68

loop_
_geom_bond_atom_site_label_1
_geom_bond_atom_site_label_2
_geom_bond_distance
Br1 Co1 2.3642(5)
Br1 N2 3.578(2)
Br2 Co1 2.3472(4)
Co1 N1 2.029(2)
Co1 N2 2.0378(19)
N1 C19 1.373(3)
N1 C11 1.337(3)
N2 C29 1.364(3)
N2 C21 1.334(3)
C19 C18 1.417(3)
C19 C14 1.421(4)
C15 C14 1.415(3)
C15 C16 1.365(4)
C15 H1c15 0.96
C29 C24 1.416(3)
C29 C28 1.420(4)
C18 C17 1.366(4)
C18 H1c18 0.96
C24 C23 1.411(4)
C24 C25 1.418(4)
C13 C14 1.412(3)
C13 C12 1.365(3)
C13 H1c13 0.96
C21 C11 1.487(3)
C21 C22 1.407(3)
C26 C25 1.363(4)
C26 C27 1.417(4)
C26 H1c26 0.96
C16 C17 1.418(4)
C16 H1c16 0.96
C12 C11 1.408(4)
C12 H1c12 0.96
C17 H1c17 0.96
C28 C27 1.365(4)
C28 H1c28 0.96
C22 C23 1.365(4)
C22 H1c22 0.96
C23 H1c23 0.96
C25 H1c25 0.96
C27 H1c27 0.96
